data_4343698
loop_
_publ_author_name
'Lewing, Dennis'
'Koppetz, Hannah'
'Hahn, F. Ekkehardt'

_publ_section_title
;
 Reversible Formation and Transmetalation of Schiff-Base Complexes in
 Subcomponent Self-Assembly Reactions.
;
_journal_issue 15
_journal_name_full 'Inorganic chemistry'
_journal_page_first 7653
_journal_page_last 7659
_journal_paper_doi 10.1021/acs.inorgchem.5b01334
_journal_volume 54
_journal_year 2015
_chemical_formula_moiety 'C40 H28 N4 S4 Zn2, 2(C3 H7 N O)'
_chemical_formula_sum 'C46 H42 N6 O2 S4 Zn2'
_chemical_formula_weight 969.84
_chemical_name_systematic
;
 ?
;
_space_group_IT_number 14
_symmetry_cell_setting monoclinic
_symmetry_space_group_name_Hall '-P 2ybc'
_symmetry_space_group_name_H-M 'P 1 21/c 1'
_atom_sites_solution_hydrogens geom
_atom_sites_solution_primary direct
_atom_sites_solution_secondary difmap
_audit_creation_method SHELXL-97
_cell_angle_alpha 90.00
_cell_angle_beta 101.907(2)
_cell_angle_gamma 90.00
_cell_formula_units_Z 2
_cell_length_a 10.2801(3)
_cell_length_b 15.3096(4)
_cell_length_c 14.2761(4)
_cell_measurement_reflns_used 900
_cell_measurement_temperature 153(2)
_cell_measurement_theta_max 75
_cell_measurement_theta_min 1
_cell_volume 2198.49(11)
_computing_cell_refinement 'SAINT (Bruker AXS, 2000)'
_computing_data_collection 'SMART (Bruker AXS, 2000)'
_computing_data_reduction 'SAINT,SADABS (Bruker AXS, 2000)'
_computing_molecular_graphics
;
ORTEP3,L.J. Farrugia, J. Appl. Cryst. (1997) 30, 565
;
_computing_structure_refinement
;
SHELXL-97, G. M. Sheldrick, Acta Cryst. (2008) A64, 112-122
;
_computing_structure_solution
;
SHELXS-97 , G. M. Sheldrick, Acta Cryst. (2008) A64, 112-122
;
_diffrn_ambient_temperature 153(2)
_diffrn_detector_area_resol_mean 80
_diffrn_measured_fraction_theta_full 0.949
_diffrn_measured_fraction_theta_max 0.949
_diffrn_measurement_device_type 'CCD area detector'
_diffrn_measurement_method 'Omega and Phi scans'
_diffrn_radiation_monochromator goebel-mirror
_diffrn_radiation_source 'rotating anode'
_diffrn_radiation_type CuK\a
_diffrn_radiation_wavelength 1.54178
_diffrn_reflns_av_R_equivalents 0.0465
_diffrn_reflns_av_sigmaI/netI 0.0442
_diffrn_reflns_limit_h_max 12
_diffrn_reflns_limit_h_min -12
_diffrn_reflns_limit_k_max 17
_diffrn_reflns_limit_k_min -18
_diffrn_reflns_limit_l_max 16
_diffrn_reflns_limit_l_min -16
_diffrn_reflns_number 12447
_diffrn_reflns_theta_full 70.94
_diffrn_reflns_theta_max 70.94
_diffrn_reflns_theta_min 4.28
_exptl_absorpt_coefficient_mu 3.481
_exptl_absorpt_correction_T_max 0.6058
_exptl_absorpt_correction_T_min 0.5891
_exptl_absorpt_correction_type multi-scan
_exptl_absorpt_process_details
; 
 Corrections were done with the SADABS program, utilizing the none merged
 raw data obtained from the integration process. Integration and final cell
 refinement were done with SAINT.

 SADABS reports ratio of Tmin/Tmax =  0.628553   

;
_exptl_crystal_colour yellow
_exptl_crystal_density_diffrn 1.465
_exptl_crystal_density_method 'not measured'
_exptl_crystal_description 'transparent block'
_exptl_crystal_F_000 1000
_exptl_crystal_size_max 0.17
_exptl_crystal_size_mid 0.16
_exptl_crystal_size_min 0.16
_refine_diff_density_max 0.708
_refine_diff_density_min -0.389
_refine_diff_density_rms 0.079
_refine_ls_extinction_method none
_refine_ls_goodness_of_fit_ref 0.919
_refine_ls_hydrogen_treatment noref
_refine_ls_matrix_type full
_refine_ls_number_parameters 273
_refine_ls_number_reflns 4039
_refine_ls_number_restraints 0
_refine_ls_restrained_S_all 0.919
_refine_ls_R_factor_all 0.0432
_refine_ls_R_factor_gt 0.0384
_refine_ls_shift/su_max 0.000
_refine_ls_shift/su_mean 0.000
_refine_ls_structure_factor_coef Fsqd
_refine_ls_weighting_details 'calc w=1/[\s^2^(Fo^2^)+(0.0886P)^2^+0.0000P] where P=(Fo^2^+2Fc^2^)/3'
_refine_ls_weighting_scheme calc
_refine_ls_wR_factor_gt 0.1065
_refine_ls_wR_factor_ref 0.1098
_reflns_number_gt 3493
_reflns_number_total 4039
_reflns_threshold_expression >2sigma(I)
_cod_data_source_file ic5b01334_si_002.cif
_cod_data_source_block '[3]'
_cod_depositor_comments
;
The following automatic conversions were performed:

'_symmetry_cell_setting' value 'Monoclinic' changed to 'monoclinic'
according to
/usr/data/users/saulius/crontab/automatic-downloads/rss-feeds/ACS/lib/dictionaries/cif_core.dic
dictionary named 'cif_core.dic' version 2.4.2 from 2011-04-26.

Automatic conversion script
Id: cif_fix_values 3271 2015-04-21 07:52:19Z andrius 

 Adding full bibliography for 4343698--4343701.cif.
;
_cod_original_sg_symbol_H-M P2(1)/c
_cod_database_code 4343698

loop_
_symmetry_equiv_pos_as_xyz
'x, y, z'
'-x, y+1/2, -z+1/2'
'-x, -y, -z'
'x, -y-1/2, z-1/2'

loop_
_atom_site_label
_atom_site_type_symbol
_atom_site_fract_x
_atom_site_fract_y
_atom_site_fract_z
_atom_site_U_iso_or_equiv
_atom_site_adp_type
_atom_site_occupancy
_atom_site_symmetry_multiplicity
_atom_site_calc_flag
_atom_site_refinement_flags
Zn1 Zn 0.28660(3) 0.115661(17) 0.642536(19) 0.01991(12) Uani 1 1 d .
S1 S 0.35439(7) 0.24497(4) 0.71463(4) 0.03437(18) Uani 1 1 d .
S2 S 0.09032(5) 0.05747(4) 0.65865(4) 0.02790(16) Uani 1 1 d .
N1 N 0.31976(16) 0.14469(11) 0.50906(12) 0.0185(4) Uani 1 1 d .
N2 N 0.40355(16) 0.00842(10) 0.67815(12) 0.0184(4) Uani 1 1 d .
C1 C 0.3256(2) 0.32116(14) 0.62104(15) 0.0220(4) Uani 1 1 d .
C2 C 0.3062(2) 0.40752(15) 0.64804(16) 0.0280(5) Uani 1 1 d .
H2 H 0.3012 0.4192 0.7126 0.034 Uiso 1 1 calc R
C3 C 0.2943(3) 0.47563(16) 0.5847(2) 0.0468(7) Uani 1 1 d .
H3 H 0.2820 0.5333 0.6059 0.056 Uiso 1 1 calc R
C4 C 0.3001(4) 0.46108(17) 0.4902(2) 0.0606(10) Uani 1 1 d .
H4 H 0.2923 0.5082 0.4461 0.073 Uiso 1 1 calc R
C5 C 0.3175(3) 0.37686(16) 0.46099(19) 0.0442(7) Uani 1 1 d .
H5 H 0.3224 0.3668 0.3961 0.053 Uiso 1 1 calc R
C6 C 0.3282(2) 0.30543(14) 0.52395(16) 0.0257(5) Uani 1 1 d .
C7 C 0.3394(2) 0.22204(14) 0.47836(15) 0.0226(4) Uani 1 1 d .
H7 H 0.3644 0.2245 0.4180 0.027 Uiso 1 1 calc R
C8 C 0.3404(2) 0.07234(12) 0.44919(14) 0.0181(4) Uani 1 1 d .
C9 C 0.25166(19) 0.00333(13) 0.43766(15) 0.0217(4) Uani 1 1 d .
H9 H 0.1751 0.0055 0.4652 0.026 Uiso 1 1 calc R
C10 C 0.2761(2) -0.06935(13) 0.38510(15) 0.0224(4) Uani 1 1 d .
H10 H 0.2142 -0.1162 0.3751 0.027 Uiso 1 1 calc R
C11 C 0.3896(2) -0.07402(13) 0.34722(14) 0.0209(4) Uani 1 1 d .
H11 H 0.4079 -0.1248 0.3139 0.025 Uiso 1 1 calc R
C12 C 0.45347(19) 0.07009(13) 0.40995(14) 0.0184(4) Uani 1 1 d .
H12 H 0.5137 0.1179 0.4182 0.022 Uiso 1 1 calc R
C13 C 0.1319(2) -0.03074(14) 0.73712(15) 0.0229(4) Uani 1 1 d .
C14 C 0.0288(2) -0.06078(15) 0.78042(18) 0.0311(5) Uani 1 1 d .
H14 H -0.0547 -0.0317 0.7666 0.037 Uiso 1 1 calc R
C15 C 0.0455(3) -0.13142(17) 0.8425(2) 0.0375(6) Uani 1 1 d .
H15 H -0.0262 -0.1496 0.8706 0.045 Uiso 1 1 calc R
C16 C 0.1650(2) -0.17578(15) 0.86415(18) 0.0327(5) Uani 1 1 d .
H16 H 0.1765 -0.2238 0.9073 0.039 Uiso 1 1 calc R
C17 C 0.2672(2) -0.14882(14) 0.82181(16) 0.0259(5) Uani 1 1 d .
H17 H 0.3490 -0.1798 0.8353 0.031 Uiso 1 1 calc R
C18 C 0.2539(2) -0.07637(13) 0.75887(15) 0.0209(4) Uani 1 1 d .
C19 C 0.3723(2) -0.06044(13) 0.72086(14) 0.0202(4) Uani 1 1 d .
H19 H 0.4350 -0.1068 0.7284 0.024 Uiso 1 1 calc R
C20 C 0.52325(19) 0.00309(13) 0.64130(14) 0.0178(4) Uani 1 1 d .
O1 O 0.3044(2) 0.78904(14) 0.57310(16) 0.0527(5) Uani 1 1 d .
N3 N 0.1088(2) 0.74134(14) 0.60400(16) 0.0383(5) Uani 1 1 d .
C31 C 0.2410(3) 0.73965(17) 0.61280(19) 0.0405(6) Uani 1 1 d .
H31 H 0.2889 0.6963 0.6534 0.049 Uiso 1 1 calc R
C32 C 0.0303(3) 0.80750(19) 0.5466(2) 0.0464(7) Uani 1 1 d .
H32A H 0.0892 0.8497 0.5249 0.070 Uiso 1 1 calc R
H32B H -0.0247 0.8376 0.5850 0.070 Uiso 1 1 calc R
H32C H -0.0271 0.7802 0.4910 0.070 Uiso 1 1 calc R
C33 C 0.0418(4) 0.6796(2) 0.6528(3) 0.0689(10) Uani 1 1 d .
H33A H -0.0212 0.6457 0.6058 0.103 Uiso 1 1 calc R
H33B H -0.0063 0.7108 0.6951 0.103 Uiso 1 1 calc R
H33C H 0.1071 0.6402 0.6909 0.103 Uiso 1 1 calc R

loop_
_atom_site_aniso_label
_atom_site_aniso_U_11
_atom_site_aniso_U_22
_atom_site_aniso_U_33
_atom_site_aniso_U_23
_atom_site_aniso_U_13
_atom_site_aniso_U_12
Zn1 0.01727(18) 0.01838(18) 0.02533(19) 0.00148(9) 0.00733(13) 0.00175(10)
S1 0.0568(4) 0.0218(3) 0.0244(3) -0.00193(19) 0.0082(3) -0.0021(3)
S2 0.0151(3) 0.0318(3) 0.0381(3) 0.0114(2) 0.0087(2) 0.0039(2)
N1 0.0143(8) 0.0191(8) 0.0221(8) 0.0000(6) 0.0038(7) 0.0012(7)
N2 0.0139(8) 0.0187(8) 0.0223(8) -0.0012(6) 0.0030(7) 0.0004(7)
C1 0.0152(9) 0.0211(10) 0.0292(11) -0.0013(8) 0.0033(9) -0.0005(8)
C2 0.0269(12) 0.0239(11) 0.0307(12) -0.0061(8) -0.0001(10) 0.0035(9)
C3 0.074(2) 0.0187(11) 0.0424(14) -0.0033(10) -0.0004(14) 0.0082(13)
C4 0.118(3) 0.0200(12) 0.0409(15) 0.0065(11) 0.0094(17) 0.0017(16)
C5 0.076(2) 0.0251(12) 0.0319(13) 0.0032(9) 0.0121(14) -0.0010(13)
C6 0.0284(11) 0.0205(10) 0.0286(11) 0.0020(8) 0.0067(9) 0.0004(9)
C7 0.0225(10) 0.0235(10) 0.0221(10) 0.0006(8) 0.0050(9) 0.0007(9)
C8 0.0155(10) 0.0178(9) 0.0201(9) 0.0020(7) 0.0016(8) 0.0024(8)
C9 0.0138(10) 0.0237(10) 0.0279(11) 0.0000(8) 0.0053(9) 0.0004(8)
C10 0.0152(10) 0.0208(10) 0.0302(11) -0.0006(8) 0.0024(9) -0.0039(8)
C11 0.0173(10) 0.0192(10) 0.0255(10) -0.0018(7) 0.0027(9) 0.0016(8)
C12 0.0132(9) 0.0193(9) 0.0211(10) 0.0018(7) -0.0007(8) -0.0011(8)
C13 0.0187(10) 0.0237(10) 0.0268(10) -0.0004(8) 0.0058(9) -0.0027(8)
C14 0.0200(11) 0.0343(12) 0.0417(13) 0.0050(10) 0.0128(10) 0.0002(10)
C15 0.0324(13) 0.0366(13) 0.0491(16) 0.0085(11) 0.0211(12) -0.0029(11)
C16 0.0359(13) 0.0261(11) 0.0392(13) 0.0082(9) 0.0146(11) -0.0017(10)
C17 0.0258(11) 0.0193(10) 0.0333(12) 0.0008(8) 0.0079(10) 0.0012(9)
C18 0.0198(10) 0.0195(10) 0.0243(10) -0.0010(7) 0.0063(9) -0.0021(8)
C19 0.0159(10) 0.0202(10) 0.0239(10) -0.0011(7) 0.0029(8) 0.0022(8)
C20 0.0116(9) 0.0213(9) 0.0197(9) 0.0022(7) 0.0008(8) 0.0021(8)
O1 0.0444(12) 0.0517(12) 0.0613(13) -0.0089(10) 0.0092(10) -0.0177(10)
N3 0.0378(12) 0.0351(11) 0.0405(12) 0.0014(9) 0.0047(10) -0.0067(10)
C31 0.0423(15) 0.0334(13) 0.0407(14) -0.0043(11) -0.0032(13) -0.0021(12)
C32 0.0444(16) 0.0471(16) 0.0462(16) 0.0006(12) 0.0057(13) 0.0125(13)
C33 0.080(3) 0.062(2) 0.064(2) 0.0097(17) 0.0143(19) -0.032(2)

loop_
_atom_type_symbol
_atom_type_description
_atom_type_scat_dispersion_real
_atom_type_scat_dispersion_imag
_atom_type_scat_source
C C 0.0181 0.0091 'International Tables Vol C Tables 4.2.6.8 and 6.1.1.4'
H H 0.0000 0.0000 'International Tables Vol C Tables 4.2.6.8 and 6.1.1.4'
N N 0.0311 0.0180 'International Tables Vol C Tables 4.2.6.8 and 6.1.1.4'
S S 0.3331 0.5567 'International Tables Vol C Tables 4.2.6.8 and 6.1.1.4'
Zn Zn -1.5491 0.6778 'International Tables Vol C Tables 4.2.6.8 and 6.1.1.4'
O O 0.0492 0.0322 'International Tables Vol C Tables 4.2.6.8 and 6.1.1.4'

loop_
_geom_angle_atom_site_label_1
_geom_angle_atom_site_label_2
_geom_angle_atom_site_label_3
_geom_angle
_geom_angle_site_symmetry_1
_geom_angle_site_symmetry_3
N2 Zn1 N1 101.75(6) . .
N2 Zn1 S2 98.64(5) . .
N1 Zn1 S2 120.17(5) . .
N2 Zn1 S1 118.62(5) . .
N1 Zn1 S1 97.91(5) . .
S2 Zn1 S1 119.59(3) . .
C1 S1 Zn1 104.28(7) . .
C13 S2 Zn1 105.31(7) . .
C7 N1 C8 116.78(17) . .
C7 N1 Zn1 125.48(15) . .
C8 N1 Zn1 117.20(13) . .
C19 N2 C20 116.24(16) . .
C19 N2 Zn1 125.75(14) . .
C20 N2 Zn1 117.42(12) . .
C2 C1 C6 117.6(2) . .
C2 C1 S1 115.42(17) . .
C6 C1 S1 126.88(16) . .
C3 C2 C1 122.3(2) . .
C2 C3 C4 120.4(2) . .
C5 C4 C3 118.8(2) . .
C4 C5 C6 122.2(3) . .
C5 C6 C1 118.7(2) . .
C5 C6 C7 113.7(2) . .
C1 C6 C7 127.6(2) . .
N1 C7 C6 128.5(2) . .
C9 C8 C12 121.23(19) . .
C9 C8 N1 118.91(18) . .
C12 C8 N1 119.69(18) . .
C8 C9 C10 119.10(19) . .
C11 C10 C9 120.73(19) . .
C10 C11 C20 119.07(19) . 3_656
C8 C12 C20 118.84(18) . 3_656
C14 C13 C18 117.1(2) . .
C14 C13 S2 115.21(17) . .
C18 C13 S2 127.63(16) . .
C15 C14 C13 122.0(2) . .
C16 C15 C14 120.9(2) . .
C15 C16 C17 118.5(2) . .
C16 C17 C18 122.0(2) . .
C17 C18 C13 119.46(19) . .
C17 C18 C19 112.96(19) . .
C13 C18 C19 127.53(19) . .
N2 C19 C18 128.56(19) . .
C12 C20 C11 120.97(18) 3_656 3_656
C12 C20 N2 119.57(17) 3_656 .
C11 C20 N2 119.35(18) 3_656 .
C31 N3 C32 120.4(2) . .
C31 N3 C33 121.5(3) . .
C32 N3 C33 118.1(3) . .
O1 C31 N3 125.3(3) . .

loop_
_geom_bond_atom_site_label_1
_geom_bond_atom_site_label_2
_geom_bond_distance
_geom_bond_site_symmetry_2
Zn1 N2 2.0365(16) .
Zn1 N1 2.0525(17) .
Zn1 S2 2.2604(6) .
Zn1 S1 2.2733(6) .
S1 C1 1.752(2) .
S2 C13 1.750(2) .
N1 C7 1.293(3) .
N1 C8 1.441(3) .
N2 C19 1.291(3) .
N2 C20 1.437(2) .
C1 C2 1.403(3) .
C1 C6 1.413(3) .
C2 C3 1.369(3) .
C3 C4 1.380(4) .
C4 C5 1.378(4) .
C5 C6 1.405(3) .
C6 C7 1.448(3) .
C8 C9 1.383(3) .
C8 C12 1.391(3) .
C9 C10 1.394(3) .
C10 C11 1.386(3) .
C11 C20 1.395(3) 3_656
C12 C20 1.386(3) 3_656
C13 C14 1.410(3) .
C13 C18 1.413(3) .
C14 C15 1.386(3) .
C15 C16 1.382(4) .
C16 C17 1.379(3) .
C17 C18 1.416(3) .
C18 C19 1.452(3) .
C20 C12 1.386(3) 3_656
C20 C11 1.395(3) 3_656
O1 C31 1.213(3) .
N3 C31 1.338(4) .
N3 C32 1.441(3) .
N3 C33 1.432(4) .
